data_7117591
loop_
_publ_author_name
'Liu, Liu'
'Ruiz, David A.'
'Dahcheh, Fatme'
'Bertrand, Guy'

_publ_section_title
;
 Isolation of a Lewis base stabilized parent phosphenium (PH2(+)) and
 related species.
;
_journal_issue 64
_journal_name_full 'Chemical communications (Cambridge, England)'
_journal_page_first 12732
_journal_page_last 12735
_journal_paper_doi 10.1039/c5cc05241f
_journal_volume 51
_journal_year 2015
_chemical_formula_sum 'C69 H63 B2 N2 P'
_chemical_formula_weight 972.80
_space_group_IT_number 14
_symmetry_cell_setting monoclinic
_symmetry_space_group_name_Hall '-P 2ybc'
_symmetry_space_group_name_H-M 'P 1 21/c 1'
_atom_sites_solution_hydrogens geom
_atom_sites_solution_primary direct
_atom_sites_solution_secondary difmap
_audit_creation_method SHELXL-97
_audit_update_record
;
2015-06-02 deposited with the CCDC.
2015-07-08 downloaded from the CCDC.
;
_cell_angle_alpha 90.00
_cell_angle_beta 105.718(3)
_cell_angle_gamma 90.00
_cell_formula_units_Z 4
_cell_length_a 13.5874(18)
_cell_length_b 17.073(2)
_cell_length_c 24.447(3)
_cell_measurement_reflns_used 4287
_cell_measurement_temperature 100(2)
_cell_measurement_theta_max 20.30
_cell_measurement_theta_min 2.31
_cell_volume 5459.1(12)
_computing_cell_refinement 'Bruker SAINT'
_computing_data_collection 'Bruker APEX2'
_computing_data_reduction 'Bruker SAINT'
_computing_molecular_graphics 'Bruker SHELXTL'
_computing_publication_material 'Bruker SHELXTL'
_computing_structure_refinement 'SHELXL-97 (Sheldrick, 2008)'
_computing_structure_solution 'SHELXS-97 (Sheldrick, 2008)'
_diffrn_ambient_temperature 100(2)
_diffrn_measured_fraction_theta_full 1.000
_diffrn_measured_fraction_theta_max 1.000
_diffrn_measurement_device_type 'Bruker APEX-II CCD'
_diffrn_measurement_method '\f and \w scans'
_diffrn_radiation_monochromator graphite
_diffrn_radiation_source 'fine-focus sealed tube'
_diffrn_radiation_type MoK\a
_diffrn_radiation_wavelength 0.71073
_diffrn_reflns_av_R_equivalents 0.1172
_diffrn_reflns_av_sigmaI/netI 0.1062
_diffrn_reflns_limit_h_max 14
_diffrn_reflns_limit_h_min -16
_diffrn_reflns_limit_k_max 20
_diffrn_reflns_limit_k_min -20
_diffrn_reflns_limit_l_max 29
_diffrn_reflns_limit_l_min -25
_diffrn_reflns_number 50085
_diffrn_reflns_theta_full 25.00
_diffrn_reflns_theta_max 25.00
_diffrn_reflns_theta_min 1.47
_exptl_absorpt_coefficient_mu 0.095
_exptl_absorpt_correction_T_max 0.7452
_exptl_absorpt_correction_T_min 0.6640
_exptl_absorpt_correction_type multi-scan
_exptl_absorpt_process_details sadabs
_exptl_crystal_colour colourless
_exptl_crystal_density_diffrn 1.184
_exptl_crystal_density_method 'not measured'
_exptl_crystal_description block
_exptl_crystal_F_000 2064
_exptl_crystal_size_max 0.14
_exptl_crystal_size_mid 0.11
_exptl_crystal_size_min 0.09
_refine_diff_density_max 0.298
_refine_diff_density_min -0.330
_refine_diff_density_rms 0.052
_refine_ls_extinction_method none
_refine_ls_goodness_of_fit_ref 1.020
_refine_ls_hydrogen_treatment mixed
_refine_ls_matrix_type full
_refine_ls_number_parameters 697
_refine_ls_number_reflns 9604
_refine_ls_number_restraints 0
_refine_ls_restrained_S_all 1.020
_refine_ls_R_factor_all 0.1254
_refine_ls_R_factor_gt 0.0571
_refine_ls_shift/su_max 0.001
_refine_ls_shift/su_mean 0.000
_refine_ls_structure_factor_coef Fsqd
_refine_ls_weighting_details 'calc w=1/[\s^2^(Fo^2^)+(0.0396P)^2^+1.8689P] where P=(Fo^2^+2Fc^2^)/3'
_refine_ls_weighting_scheme calc
_refine_ls_wR_factor_gt 0.0994
_refine_ls_wR_factor_ref 0.1231
_reflns_number_gt 5654
_reflns_number_total 9604
_reflns_threshold_expression >2sigma(I)
_cod_data_source_file c5cc05241f2.cif
_cod_data_source_block compound5
_cod_depositor_comments
;
The following automatic conversions were performed:

'_symmetry_cell_setting' value 'Monoclinic' changed to 'monoclinic'
according to
/usr/data/users/saulius/crontab/automatic-downloads/current/RSC/lib/dictionaries/cif_core.dic
dictionary named 'cif_core.dic' version 2.4.2 from 2011-04-26.

Automatic conversion script
Id: cif_fix_values 3271 2015-04-21 07:52:19Z andrius 
;
_cod_original_cell_volume 5459.0(12)
_cod_original_sg_symbol_H-M P2(1)/c
_cod_database_code 7117591

loop_
_symmetry_equiv_pos_as_xyz
'x, y, z'
'-x, y+1/2, -z+1/2'
'-x, -y, -z'
'x, -y-1/2, z-1/2'

loop_
_atom_site_label
_atom_site_type_symbol
_atom_site_fract_x
_atom_site_fract_y
_atom_site_fract_z
_atom_site_U_iso_or_equiv
_atom_site_adp_type
_atom_site_occupancy
_atom_site_symmetry_multiplicity
_atom_site_calc_flag
_atom_site_refinement_flags
P001 P 0.64523(6) 0.65758(5) 0.30654(3) 0.0217(2) Uani 1 1 d .
N002 N 0.81710(16) 0.58136(12) 0.28448(8) 0.0140(5) Uani 1 1 d .
N003 N 0.69640(16) 0.49915(13) 0.28577(9) 0.0162(5) Uani 1 1 d .
C004 C 0.8524(2) 0.50789(16) 0.27652(11) 0.0174(6) Uani 1 1 d .
H004 H 0.9177 0.4956 0.2716 0.021 Uiso 1 1 calc R
C005 C 0.8699(2) 0.65357(15) 0.27809(11) 0.0149(6) Uani 1 1 d .
C006 C 0.9604(2) 0.79451(16) 0.26390(11) 0.0173(6) Uani 1 1 d .
C007 C 0.8657(2) 0.67845(16) 0.22305(11) 0.0170(6) Uani 1 1 d .
C008 C 0.9245(2) 0.69434(16) 0.32635(10) 0.0156(6) Uani 1 1 d .
C009 C 0.7776(2) 0.45689(17) 0.27692(10) 0.0183(6) Uani 1 1 d .
H009 H 0.7799 0.4018 0.2720 0.022 Uiso 1 1 calc R
C00A C 0.7208(2) 0.57607(16) 0.29040(10) 0.0155(6) Uani 1 1 d .
C00B C 0.9816(2) 0.71894(16) 0.43195(10) 0.0183(7) Uani 1 1 d .
C00C C 0.5981(2) 0.46581(15) 0.28730(11) 0.0169(6) Uani 1 1 d .
C00D C 0.9107(2) 0.74998(16) 0.21745(11) 0.0188(7) Uani 1 1 d .
H00D H 0.9072 0.7689 0.1804 0.023 Uiso 1 1 calc R
C00E C 0.4107(2) 0.40365(16) 0.28974(12) 0.0215(7) Uani 1 1 d .
C00F C 0.7471(2) 0.36363(17) 0.37817(11) 0.0220(7) Uani 1 1 d .
C00G C 0.9682(2) 0.76512(16) 0.31794(11) 0.0190(7) Uani 1 1 d .
H00G H 1.0047 0.7944 0.3501 0.023 Uiso 1 1 calc R
C00H C 0.7629(2) 0.67269(16) 0.12034(11) 0.0197(7) Uani 1 1 d .
C00I C 0.6127(2) 0.41308(17) 0.16423(11) 0.0214(7) Uani 1 1 d .
C00J C 1.0215(2) 0.59000(16) 0.39076(11) 0.0208(7) Uani 1 1 d .
C00K C 0.8259(2) 0.62636(16) 0.17100(10) 0.0171(6) Uani 1 1 d .
H00K H 0.7791 0.5870 0.1810 0.020 Uiso 1 1 calc R
C00L C 0.5212(2) 0.45795(16) 0.23590(11) 0.0181(6) Uani 1 1 d .
C00M C 0.4904(2) 0.40880(16) 0.33863(12) 0.0221(7) Uani 1 1 d .
H00M H 0.4793 0.3919 0.3735 0.026 Uiso 1 1 calc R
C00N C 1.0836(2) 0.72818(17) 0.46097(11) 0.0226(7) Uani 1 1 d .
H00N H 1.1332 0.6934 0.4538 0.027 Uiso 1 1 calc R
C00O C 0.9148(2) 0.58053(16) 0.15806(11) 0.0198(7) Uani 1 1 d .
C00P C 0.6782(2) 0.42776(17) 0.39072(11) 0.0207(7) Uani 1 1 d .
H00P H 0.7179 0.4778 0.3954 0.025 Uiso 1 1 calc R
C00Q C 0.9099(2) 0.77071(17) 0.44318(11) 0.0229(7) Uani 1 1 d .
H00Q H 0.8396 0.7654 0.4235 0.027 Uiso 1 1 calc R
C00R C 0.5859(2) 0.43764(16) 0.33900(11) 0.0196(7) Uani 1 1 d .
C00S C 0.8944(2) 0.53351(17) 0.10959(11) 0.0254(7) Uani 1 1 d .
H00S H 0.8273 0.5319 0.0847 0.031 Uiso 1 1 calc R
C00T C 0.4280(2) 0.42747(15) 0.23860(11) 0.0205(7) Uani 1 1 d .
H00T H 0.3744 0.4227 0.2045 0.025 Uiso 1 1 calc R
C00U C 0.7082(2) 0.29843(17) 0.34501(11) 0.0259(7) Uani 1 1 d .
H00U H 0.6363 0.2922 0.3307 0.031 Uiso 1 1 calc R
C00V C 0.4447(2) 0.48503(17) 0.13036(11) 0.0218(7) Uani 1 1 d .
C00W C 1.1141(2) 0.78790(17) 0.50055(12) 0.0274(7) Uani 1 1 d .
H00W H 1.1844 0.7939 0.5201 0.033 Uiso 1 1 calc R
C00X C 1.0904(2) 0.58440(18) 0.35825(12) 0.0266(7) Uani 1 1 d .
H00X H 1.0915 0.6243 0.3313 0.032 Uiso 1 1 calc R
C00Y C 0.9462(2) 0.65757(16) 0.38536(10) 0.0187(7) Uani 1 1 d .
H00Y H 0.8804 0.6352 0.3893 0.022 Uiso 1 1 calc R
C00Z C 0.8060(2) 0.71127(16) 0.08257(11) 0.0232(7) Uani 1 1 d .
H00Z H 0.8772 0.7065 0.0866 0.028 Uiso 1 1 calc R
C010 C 0.9410(2) 0.82963(17) 0.48278(11) 0.0240(7) Uani 1 1 d .
H010 H 0.8917 0.8645 0.4903 0.029 Uiso 1 1 calc R
C011 C 1.0428(2) 0.83840(17) 0.51157(11) 0.0261(7) Uani 1 1 d .
H011 H 1.0636 0.8790 0.5388 0.031 Uiso 1 1 calc R
C012 C 0.8518(2) 0.36985(18) 0.39985(12) 0.0259(7) Uani 1 1 d .
H012 H 0.8796 0.4129 0.4236 0.031 Uiso 1 1 calc R
C013 C 0.5424(2) 0.47523(16) 0.17853(11) 0.0204(7) Uani 1 1 d .
H013 H 0.5799 0.5262 0.1826 0.025 Uiso 1 1 calc R
C014 C 1.0141(2) 0.58168(17) 0.19286(12) 0.0240(7) Uani 1 1 d .
H014 H 1.0297 0.6132 0.2261 0.029 Uiso 1 1 calc R
C015 C 1.0082(2) 0.87133(16) 0.25580(12) 0.0243(7) Uani 1 1 d .
H01A H 1.0269 0.8705 0.2198 0.037 Uiso 1 1 calc R
H01B H 1.0695 0.8799 0.2873 0.037 Uiso 1 1 calc R
H01C H 0.9592 0.9138 0.2550 0.037 Uiso 1 1 calc R
C016 C 1.0697(3) 0.49091(17) 0.13216(13) 0.0304(8) Uani 1 1 d .
H016 H 1.1220 0.4606 0.1234 0.036 Uiso 1 1 calc R
C017 C 1.0910(2) 0.53798(17) 0.18036(12) 0.0290(8) Uani 1 1 d .
H017 H 1.1586 0.5402 0.2048 0.035 Uiso 1 1 calc R
C018 C 1.0239(2) 0.53152(18) 0.43099(12) 0.0306(8) Uani 1 1 d .
H018 H 0.9786 0.5343 0.4545 0.037 Uiso 1 1 calc R
C019 C 0.6717(2) 0.43118(18) 0.12745(12) 0.0286(8) Uani 1 1 d .
H019 H 0.6697 0.4826 0.1124 0.034 Uiso 1 1 calc R
C01A C 0.3099(2) 0.36815(18) 0.29060(12) 0.0295(8) Uani 1 1 d .
H01D H 0.3122 0.3114 0.2851 0.044 Uiso 1 1 calc R
H01E H 0.2553 0.3909 0.2600 0.044 Uiso 1 1 calc R
H01F H 0.2964 0.3790 0.3273 0.044 Uiso 1 1 calc R
C01B C 0.6158(2) 0.33729(18) 0.18458(12) 0.0289(8) Uani 1 1 d .
H01G H 0.5748 0.3236 0.2090 0.035 Uiso 1 1 calc R
C01C C 0.6587(2) 0.67927(17) 0.11281(12) 0.0286(8) Uani 1 1 d .
H01H H 0.6278 0.6527 0.1380 0.034 Uiso 1 1 calc R
C01D C 0.6516(2) 0.41219(19) 0.44690(11) 0.0266(7) Uani 1 1 d .
C01E C 0.7465(2) 0.75671(17) 0.03902(12) 0.0266(7) Uani 1 1 d .
H01I H 0.7773 0.7830 0.0136 0.032 Uiso 1 1 calc R
C01F C 0.9718(3) 0.48903(17) 0.09760(12) 0.0303(8) Uani 1 1 d .
H01J H 0.9564 0.4567 0.0648 0.036 Uiso 1 1 calc R
C01G C 0.7730(3) 0.24287(18) 0.33277(12) 0.0308(8) Uani 1 1 d .
H01K H 0.7456 0.1990 0.3098 0.037 Uiso 1 1 calc R
C01H C 0.6437(2) 0.3368(2) 0.46586(12) 0.0335(8) Uani 1 1 d .
H01L H 0.6543 0.2937 0.4436 0.040 Uiso 1 1 calc R
C01I C 0.2644(3) 0.5064(2) 0.04394(13) 0.0359(8) Uani 1 1 d .
H01M H 0.2032 0.5139 0.0145 0.043 Uiso 1 1 calc R
C01J C 0.9170(2) 0.31443(19) 0.38750(12) 0.0317(8) Uani 1 1 d .
H01N H 0.9889 0.3201 0.4021 0.038 Uiso 1 1 calc R
C01K C 0.3853(2) 0.55133(18) 0.12832(12) 0.0297(8) Uani 1 1 d .
H01O H 0.4065 0.5905 0.1567 0.036 Uiso 1 1 calc R
C01L C 0.7368(2) 0.2999(2) 0.13410(13) 0.0352(8) Uani 1 1 d .
H01P H 0.7798 0.2616 0.1242 0.042 Uiso 1 1 calc R
C01M C 0.6432(2) 0.76389(18) 0.03246(13) 0.0338(8) Uani 1 1 d .
H01Q H 0.6026 0.7959 0.0031 0.041 Uiso 1 1 calc R
C01N C 1.1575(2) 0.52212(19) 0.36411(13) 0.0346(8) Uani 1 1 d .
H01R H 1.2035 0.5192 0.3411 0.042 Uiso 1 1 calc R
C01O C 0.8772(3) 0.25108(19) 0.35387(13) 0.0346(8) Uani 1 1 d .
H01S H 0.9217 0.2130 0.3452 0.041 Uiso 1 1 calc R
C01P C 1.0913(3) 0.46986(19) 0.43700(13) 0.0350(8) Uani 1 1 d .
H01T H 1.0921 0.4307 0.4647 0.042 Uiso 1 1 calc R
C01Q C 0.6777(3) 0.28078(19) 0.17000(13) 0.0349(8) Uani 1 1 d .
H01U H 0.6793 0.2291 0.1847 0.042 Uiso 1 1 calc R
C01R C 0.4113(2) 0.42936(19) 0.08793(13) 0.0356(8) Uani 1 1 d .
H01V H 0.4500 0.3829 0.0883 0.043 Uiso 1 1 calc R
C01S C 0.2958(2) 0.56168(19) 0.08592(13) 0.0349(8) Uani 1 1 d .
H01W H 0.2557 0.6073 0.0857 0.042 Uiso 1 1 calc R
C01T C 0.7333(2) 0.3749(2) 0.11260(13) 0.0365(9) Uani 1 1 d .
H01X H 0.7732 0.3881 0.0875 0.044 Uiso 1 1 calc R
C01U C 1.1574(3) 0.4643(2) 0.40347(13) 0.0377(9) Uani 1 1 d .
H01Y H 1.2027 0.4210 0.4074 0.045 Uiso 1 1 calc R
C01V C 0.5987(3) 0.7239(2) 0.06913(13) 0.0393(9) Uani 1 1 d .
H01Z H 0.5270 0.7272 0.0642 0.047 Uiso 1 1 calc R
C01W C 0.6356(2) 0.4743(2) 0.47938(12) 0.0384(9) Uani 1 1 d .
H01 H 0.6408 0.5265 0.4671 0.046 Uiso 1 1 calc R
C01X C 0.3218(2) 0.4410(2) 0.04502(14) 0.0429(9) Uani 1 1 d .
H0AA H 0.3003 0.4027 0.0160 0.051 Uiso 1 1 calc R
C01Y C 0.6205(2) 0.3232(2) 0.51686(14) 0.0441(10) Uani 1 1 d .
H1AA H 0.6159 0.2710 0.5294 0.053 Uiso 1 1 calc R
C01Z C 0.6044(3) 0.3845(3) 0.54896(14) 0.0506(11) Uani 1 1 d .
H2AA H 0.5882 0.3752 0.5838 0.061 Uiso 1 1 calc R
C020 C 0.6116(3) 0.4598(3) 0.53079(14) 0.0512(11) Uani 1 1 d .
H020 H 0.6002 0.5025 0.5532 0.061 Uiso 1 1 calc R
B021 B 0.6431(3) 0.6504(3) 0.38555(16) 0.0330(10) Uani 1 1 d .
B022 B 0.5220(3) 0.6758(2) 0.24639(16) 0.0308(9) Uani 1 1 d .
H02D H 0.464(2) 0.6339(16) 0.2536(11) 0.030(8) Uiso 1 1 d .
H02A H 0.722(2) 0.6329(15) 0.4113(11) 0.029(8) Uiso 1 1 d .
H001 H 0.7141(19) 0.7119(14) 0.3021(10) 0.022(7) Uiso 1 1 d .
H02B H 0.623(2) 0.7115(18) 0.3906(11) 0.037(9) Uiso 1 1 d .
H02C H 0.585(2) 0.6088(18) 0.3862(12) 0.046(9) Uiso 1 1 d .
H02E H 0.541(2) 0.6683(17) 0.2044(13) 0.051(9) Uiso 1 1 d .
H02F H 0.508(2) 0.734(2) 0.2572(13) 0.058(10) Uiso 1 1 d .

loop_
_atom_site_aniso_label
_atom_site_aniso_U_11
_atom_site_aniso_U_22
_atom_site_aniso_U_33
_atom_site_aniso_U_23
_atom_site_aniso_U_13
_atom_site_aniso_U_12
P001 0.0206(4) 0.0217(5) 0.0240(4) -0.0047(4) 0.0080(3) 0.0008(4)
N002 0.0163(13) 0.0141(14) 0.0115(12) -0.0011(10) 0.0034(10) -0.0006(10)
N003 0.0166(14) 0.0186(14) 0.0143(12) -0.0005(10) 0.0059(10) -0.0015(11)
C004 0.0185(17) 0.0173(17) 0.0176(15) 0.0008(12) 0.0069(13) 0.0036(13)
C005 0.0153(16) 0.0133(16) 0.0170(15) 0.0011(12) 0.0060(12) 0.0019(12)
C006 0.0164(17) 0.0157(16) 0.0217(16) -0.0006(13) 0.0086(13) 0.0030(12)
C007 0.0156(16) 0.0191(17) 0.0161(15) -0.0010(13) 0.0043(12) 0.0038(13)
C008 0.0160(16) 0.0192(17) 0.0127(15) -0.0033(12) 0.0059(12) 0.0012(12)
C009 0.0212(17) 0.0178(17) 0.0166(15) -0.0007(12) 0.0066(13) 0.0027(13)
C00A 0.0168(16) 0.0185(17) 0.0105(14) -0.0024(12) 0.0026(12) -0.0029(13)
C00B 0.0225(17) 0.0216(17) 0.0107(14) 0.0028(12) 0.0047(13) -0.0038(13)
C00C 0.0155(16) 0.0160(16) 0.0204(16) 0.0021(13) 0.0071(13) -0.0003(12)
C00D 0.0213(17) 0.0210(18) 0.0153(15) 0.0004(13) 0.0069(13) 0.0021(13)
C00E 0.0179(17) 0.0205(18) 0.0249(17) 0.0014(13) 0.0040(13) -0.0008(13)
C00F 0.0219(18) 0.0265(19) 0.0181(16) 0.0055(14) 0.0062(13) 0.0002(14)
C00G 0.0206(17) 0.0209(17) 0.0156(15) -0.0049(13) 0.0048(13) -0.0026(13)
C00H 0.0245(18) 0.0194(18) 0.0153(15) -0.0049(13) 0.0055(13) -0.0015(13)
C00I 0.0197(17) 0.0242(18) 0.0192(16) -0.0040(13) 0.0035(13) -0.0037(13)
C00J 0.0220(17) 0.0210(18) 0.0159(15) -0.0036(13) -0.0006(13) -0.0016(13)
C00K 0.0200(17) 0.0170(16) 0.0148(15) 0.0002(12) 0.0057(12) -0.0030(13)
C00L 0.0195(17) 0.0160(16) 0.0185(16) 0.0015(12) 0.0048(13) 0.0010(13)
C00M 0.0237(18) 0.0231(18) 0.0230(17) 0.0032(13) 0.0126(14) 0.0018(14)
C00N 0.0271(19) 0.0231(18) 0.0180(16) -0.0011(13) 0.0067(14) 0.0012(14)
C00O 0.0282(18) 0.0178(17) 0.0156(15) 0.0022(13) 0.0100(13) -0.0008(13)
C00P 0.0179(17) 0.0254(18) 0.0180(15) 0.0012(13) 0.0036(13) -0.0038(13)
C00Q 0.0210(18) 0.0299(19) 0.0189(16) -0.0017(14) 0.0075(13) -0.0041(14)
C00R 0.0185(17) 0.0185(17) 0.0228(16) -0.0026(13) 0.0076(13) 0.0001(13)
C00S 0.0322(19) 0.0275(19) 0.0175(16) -0.0031(14) 0.0083(14) -0.0042(15)
C00T 0.0192(17) 0.0207(17) 0.0199(16) 0.0006(13) 0.0025(13) 0.0009(13)
C00U 0.0278(19) 0.0263(19) 0.0234(17) 0.0057(14) 0.0068(14) -0.0003(15)
C00V 0.0239(18) 0.0235(18) 0.0181(16) -0.0007(13) 0.0057(13) -0.0031(14)
C00W 0.0244(19) 0.0281(19) 0.0248(17) -0.0019(15) -0.0018(14) -0.0070(15)
C00X 0.0220(18) 0.032(2) 0.0243(17) 0.0024(14) 0.0046(14) 0.0019(15)
C00Y 0.0213(17) 0.0187(17) 0.0158(15) -0.0022(13) 0.0047(12) -0.0034(13)
C00Z 0.0282(19) 0.0227(18) 0.0186(16) -0.0026(14) 0.0058(14) -0.0032(14)
C010 0.032(2) 0.0234(18) 0.0194(16) -0.0008(14) 0.0116(14) 0.0018(14)
C011 0.040(2) 0.0237(18) 0.0134(16) -0.0018(13) 0.0054(14) -0.0043(16)
C012 0.0241(19) 0.031(2) 0.0215(16) 0.0022(14) 0.0051(14) 0.0015(14)
C013 0.0217(17) 0.0187(17) 0.0207(16) -0.0011(13) 0.0053(13) -0.0031(13)
C014 0.0298(19) 0.0240(18) 0.0191(16) -0.0013(13) 0.0080(14) -0.0011(14)
C015 0.0274(19) 0.0247(18) 0.0221(16) -0.0022(13) 0.0088(14) -0.0053(14)
C016 0.038(2) 0.0255(19) 0.0348(19) 0.0025(15) 0.0213(17) 0.0088(15)
C017 0.0263(19) 0.0294(19) 0.0324(19) 0.0051(15) 0.0097(15) 0.0022(15)
C018 0.038(2) 0.030(2) 0.0255(18) 0.0044(15) 0.0102(15) 0.0037(16)
C019 0.030(2) 0.028(2) 0.0300(18) -0.0040(15) 0.0120(15) -0.0054(15)
C01A 0.0195(18) 0.037(2) 0.0319(18) 0.0032(15) 0.0065(14) -0.0064(14)
C01B 0.036(2) 0.027(2) 0.0252(17) -0.0024(15) 0.0115(15) -0.0006(16)
C01C 0.031(2) 0.033(2) 0.0234(17) 0.0054(14) 0.0092(15) 0.0039(15)
C01D 0.0174(17) 0.043(2) 0.0173(16) 0.0036(16) 0.0005(13) 0.0016(15)
C01E 0.035(2) 0.0254(19) 0.0205(17) 0.0014(14) 0.0093(15) 0.0003(15)
C01F 0.045(2) 0.026(2) 0.0248(18) -0.0009(14) 0.0182(17) 0.0069(16)
C01G 0.039(2) 0.026(2) 0.0295(19) 0.0023(14) 0.0114(16) 0.0020(16)
C01H 0.0231(19) 0.049(2) 0.0267(18) 0.0105(17) 0.0039(14) -0.0024(16)
C01I 0.033(2) 0.046(2) 0.0232(18) -0.0034(16) -0.0028(15) 0.0079(17)
C01J 0.0244(19) 0.039(2) 0.0322(19) 0.0054(16) 0.0080(15) 0.0053(16)
C01K 0.032(2) 0.0281(19) 0.0240(17) -0.0040(14) -0.0008(15) 0.0035(15)
C01L 0.027(2) 0.037(2) 0.040(2) -0.0144(17) 0.0071(16) 0.0047(16)
C01M 0.037(2) 0.036(2) 0.0260(18) 0.0089(15) 0.0044(16) 0.0143(16)
C01N 0.032(2) 0.041(2) 0.0315(19) -0.0006(17) 0.0091(16) 0.0081(17)
C01O 0.041(2) 0.033(2) 0.034(2) 0.0055(17) 0.0171(17) 0.0131(17)
C01P 0.043(2) 0.028(2) 0.0325(19) 0.0116(15) 0.0072(16) 0.0084(17)
C01Q 0.043(2) 0.030(2) 0.0306(19) -0.0028(16) 0.0092(17) 0.0034(17)
C01R 0.027(2) 0.035(2) 0.040(2) -0.0126(16) 0.0011(16) 0.0047(15)
C01S 0.033(2) 0.032(2) 0.0334(19) 0.0028(16) -0.0012(16) 0.0119(16)
C01T 0.035(2) 0.041(2) 0.039(2) -0.0130(17) 0.0190(17) -0.0063(17)
C01U 0.035(2) 0.035(2) 0.038(2) -0.0009(17) 0.0007(17) 0.0117(17)
C01V 0.027(2) 0.056(2) 0.035(2) 0.0067(18) 0.0083(16) 0.0101(17)
C01W 0.042(2) 0.052(2) 0.0207(18) -0.0045(17) 0.0076(16) 0.0016(18)
C01X 0.030(2) 0.054(3) 0.036(2) -0.0225(18) -0.0064(16) 0.0028(18)
C01Y 0.026(2) 0.076(3) 0.030(2) 0.019(2) 0.0062(16) -0.0048(19)
C01Z 0.031(2) 0.101(4) 0.0193(19) 0.010(2) 0.0059(16) -0.004(2)
C020 0.048(3) 0.082(3) 0.025(2) -0.006(2) 0.0127(18) 0.003(2)
B021 0.035(3) 0.038(3) 0.028(2) -0.0087(19) 0.0111(19) 0.003(2)
B022 0.029(2) 0.028(2) 0.033(2) -0.0079(18) 0.0041(18) 0.0086(18)

loop_
_atom_type_symbol
_atom_type_description
_atom_type_scat_dispersion_real
_atom_type_scat_dispersion_imag
_atom_type_scat_source
C C 0.0033 0.0016 'International Tables Vol C Tables 4.2.6.8 and 6.1.1.4'
H H 0.0000 0.0000 'International Tables Vol C Tables 4.2.6.8 and 6.1.1.4'
B B 0.0013 0.0007 'International Tables Vol C Tables 4.2.6.8 and 6.1.1.4'
N N 0.0061 0.0033 'International Tables Vol C Tables 4.2.6.8 and 6.1.1.4'
P P 0.1023 0.0942 'International Tables Vol C Tables 4.2.6.8 and 6.1.1.4'

loop_
_geom_angle_atom_site_label_1
_geom_angle_atom_site_label_2
_geom_angle_atom_site_label_3
_geom_angle
C00A P001 B022 112.23(14)
C00A P001 B021 108.99(16)
B022 P001 B021 121.60(18)
C00A P001 H001 93.7(10)
B022 P001 H001 107.9(10)
B021 P001 H001 108.8(10)
C00A N002 C004 109.7(2)
C00A N002 C005 125.8(2)
C004 N002 C005 123.8(2)
C00A N003 C009 109.4(2)
C00A N003 C00C 125.5(2)
C009 N003 C00C 125.0(2)
C009 C004 N002 107.3(2)
C009 C004 H004 126.4
N002 C004 H004 126.4
C007 C005 C008 122.4(2)
C007 C005 N002 117.9(2)
C008 C005 N002 119.7(2)
C00D C006 C00G 118.5(3)
C00D C006 C015 120.3(2)
C00G C006 C015 121.1(2)
C00D C007 C005 117.3(2)
C00D C007 C00K 119.7(2)
C005 C007 C00K 122.6(2)
C00G C008 C005 117.4(2)
C00G C008 C00Y 121.2(2)
C005 C008 C00Y 121.0(2)
C004 C009 N003 107.5(2)
C004 C009 H009 126.2
N003 C009 H009 126.2
N003 C00A N002 106.1(2)
N003 C00A P001 128.1(2)
N002 C00A P001 125.7(2)
C00N C00B C00Q 118.8(3)
C00N C00B C00Y 122.0(3)
C00Q C00B C00Y 119.0(3)
C00R C00C C00L 122.1(2)
C00R C00C N003 119.2(2)
C00L C00C N003 118.5(2)
C006 C00D C007 122.2(2)
C006 C00D H00D 118.9
C007 C00D H00D 118.9
C00M C00E C00T 118.3(3)
C00M C00E C01A 121.2(3)
C00T C00E C01A 120.4(3)
C012 C00F C00U 118.2(3)
C012 C00F C00P 119.5(3)
C00U C00F C00P 122.3(3)
C008 C00G C006 122.0(3)
C008 C00G H00G 119.0
C006 C00G H00G 119.0
C01C C00H C00Z 118.3(3)
C01C C00H C00K 118.7(2)
C00Z C00H C00K 122.9(3)
C01B C00I C019 118.2(3)
C01B C00I C013 121.8(3)
C019 C00I C013 119.9(3)
C00X C00J C018 117.7(3)
C00X C00J C00Y 123.0(3)
C018 C00J C00Y 119.3(3)
C00H C00K C007 111.7(2)
C00H C00K C00O 113.3(2)
C007 C00K C00O 110.3(2)
C00H C00K H00K 107.1
C007 C00K H00K 107.1
C00O C00K H00K 107.1
C00T C00L C00C 117.4(2)
C00T C00L C013 121.0(2)
C00C C00L C013 121.3(2)
C00E C00M C00R 122.8(3)
C00E C00M H00M 118.6
C00R C00M H00M 118.6
C00B C00N C00W 120.6(3)
C00B C00N H00N 119.7
C00W C00N H00N 119.7
C014 C00O C00S 117.8(3)
C014 C00O C00K 123.6(2)
C00S C00O C00K 118.6(3)
C00F C00P C00R 108.8(2)
C00F C00P C01D 111.2(2)
C00R C00P C01D 114.8(2)
C00F C00P H00P 107.2
C00R C00P H00P 107.2
C01D C00P H00P 107.2
C010 C00Q C00B 120.1(3)
C010 C00Q H00Q 119.9
C00B C00Q H00Q 119.9
C00M C00R C00C 117.0(3)
C00M C00R C00P 121.5(2)
C00C C00R C00P 120.8(2)
C01F C00S C00O 120.4(3)
C01F C00S H00S 119.8
C00O C00S H00S 119.8
C00L C00T C00E 122.0(3)
C00L C00T H00T 119.0
C00E C00T H00T 119.0
C01G C00U C00F 120.7(3)
C01G C00U H00U 119.6
C00F C00U H00U 119.6
C01K C00V C01R 117.6(3)
C01K C00V C013 119.6(2)
C01R C00V C013 122.8(3)
C011 C00W C00N 120.2(3)
C011 C00W H00W 119.9
C00N C00W H00W 119.9
C01N C00X C00J 121.5(3)
C01N C00X H00X 119.2
C00J C00X H00X 119.2
C00J C00Y C00B 112.7(2)
C00J C00Y C008 110.3(2)
C00B C00Y C008 111.3(2)
C00J C00Y H00Y 107.4
C00B C00Y H00Y 107.4
C008 C00Y H00Y 107.4
C01E C00Z C00H 120.9(3)
C01E C00Z H00Z 119.5
C00H C00Z H00Z 119.5
C00Q C010 C011 120.7(3)
C00Q C010 H010 119.6
C011 C010 H010 119.6
C00W C011 C010 119.6(3)
C00W C011 H011 120.2
C010 C011 H011 120.2
C00F C012 C01J 121.2(3)
C00F C012 H012 119.4
C01J C012 H012 119.4
C00V C013 C00I 111.4(2)
C00V C013 C00L 112.7(2)
C00I C013 C00L 111.0(2)
C00V C013 H013 107.1
C00I C013 H013 107.1
C00L C013 H013 107.1
C017 C014 C00O 121.6(3)
C017 C014 H014 119.2
C00O C014 H014 119.2
C006 C015 H01A 109.5
C006 C015 H01B 109.5
H01A C015 H01B 109.5
C006 C015 H01C 109.5
H01A C015 H01C 109.5
H01B C015 H01C 109.5
C01F C016 C017 118.8(3)
C01F C016 H016 120.6
C017 C016 H016 120.6
C014 C017 C016 120.1(3)
C014 C017 H017 119.9
C016 C017 H017 119.9
C01P C018 C00J 120.7(3)
C01P C018 H018 119.7
C00J C018 H018 119.7
C01T C019 C00I 120.7(3)
C01T C019 H019 119.7
C00I C019 H019 119.7
C00E C01A H01D 109.5
C00E C01A H01E 109.5
H01D C01A H01E 109.5
C00E C01A H01F 109.5
H01D C01A H01F 109.5
H01E C01A H01F 109.5
C00I C01B C01Q 121.3(3)
C00I C01B H01G 119.3
C01Q C01B H01G 119.3
C00H C01C C01V 121.1(3)
C00H C01C H01H 119.5
C01V C01C H01H 119.5
C01W C01D C01H 119.0(3)
C01W C01D C00P 119.7(3)
C01H C01D C00P 121.3(3)
C01M C01E C00Z 120.2(3)
C01M C01E H01I 119.9
C00Z C01E H01I 119.9
C016 C01F C00S 121.3(3)
C016 C01F H01J 119.3
C00S C01F H01J 119.3
C01O C01G C00U 120.0(3)
C01O C01G H01K 120.0
C00U C01G H01K 120.0
C01D C01H C01Y 121.1(3)
C01D C01H H01L 119.5
C01Y C01H H01L 119.5
C01X C01I C01S 119.3(3)
C01X C01I H01M 120.3
C01S C01I H01M 120.3
C01O C01J C012 119.7(3)
C01O C01J H01N 120.1
C012 C01J H01N 120.1
C01S C01K C00V 121.3(3)
C01S C01K H01O 119.4
C00V C01K H01O 119.4
C01T C01L C01Q 119.7(3)
C01T C01L H01P 120.2
C01Q C01L H01P 120.2
C01E C01M C01V 119.4(3)
C01E C01M H01Q 120.3
C01V C01M H01Q 120.3
C01U C01N C00X 119.9(3)
C01U C01N H01R 120.1
C00X C01N H01R 120.1
C01G C01O C01J 120.1(3)
C01G C01O H01S 119.9
C01J C01O H01S 119.9
C01U C01P C018 120.9(3)
C01U C01P H01T 119.6
C018 C01P H01T 119.6
C01L C01Q C01B 119.7(3)
C01L C01Q H01U 120.1
C01B C01Q H01U 120.1
C01X C01R C00V 120.6(3)
C01X C01R H01V 119.7
C00V C01R H01V 119.7
C01I C01S C01K 120.4(3)
C01I C01S H01W 119.8
C01K C01S H01W 119.8
C01L C01T C019 120.3(3)
C01L C01T H01X 119.8
C019 C01T H01X 119.8
C01P C01U C01N 119.4(3)
C01P C01U H01Y 120.3
C01N C01U H01Y 120.3
C01C C01V C01M 120.0(3)
C01C C01V H01Z 120.0
C01M C01V H01Z 120.0
C01D C01W C020 119.5(3)
C01D C01W H01 120.2
C020 C01W H01 120.2
C01I C01X C01R 120.9(3)
C01I C01X H0AA 119.6
C01R C01X H0AA 119.6
C01Z C01Y C01H 120.0(4)
C01Z C01Y H1AA 120.0
C01H C01Y H1AA 120.0
C01Y C01Z C020 119.8(3)
C01Y C01Z H2AA 120.1
C020 C01Z H2AA 120.1
C01Z C020 C01W 120.6(4)
C01Z C020 H020 119.7
C01W C020 H020 119.7
P001 B021 H02A 107.9(13)
P001 B021 H02B 97.2(14)
H02A B021 H02B 115(2)
P001 B021 H02C 105.5(16)
H02A B021 H02C 114(2)
H02B B021 H02C 115(2)
P001 B022 H02D 106.3(14)
P001 B022 H02E 108.1(15)
H02D B022 H02E 115(2)
P001 B022 H02F 97.7(18)
H02D B022 H02F 113(2)
H02E B022 H02F 116(2)

loop_
_geom_bond_atom_site_label_1
_geom_bond_atom_site_label_2
_geom_bond_distance
P001 C00A 1.834(3)
P001 B022 1.931(4)
P001 B021 1.943(4)
P001 H001 1.34(2)
N002 C00A 1.358(3)
N002 C004 1.376(3)
N002 C005 1.456(3)
N003 C00A 1.352(3)
N003 C009 1.383(3)
N003 C00C 1.462(3)
C004 C009 1.341(4)
C004 H004 0.9500
C005 C007 1.397(3)
C005 C008 1.397(3)
C006 C00D 1.381(4)
C006 C00G 1.390(3)
C006 C015 1.500(4)
C007 C00D 1.389(4)
C007 C00K 1.526(4)
C008 C00G 1.386(4)
C008 C00Y 1.527(3)
C009 H009 0.9500
C00B C00N 1.384(4)
C00B C00Q 1.397(4)
C00B C00Y 1.527(4)
C00C C00R 1.403(4)
C00C C00L 1.406(4)
C00D H00D 0.9500
C00E C00M 1.381(4)
C00E C00T 1.394(4)
C00E C01A 1.503(4)
C00F C012 1.382(4)
C00F C00U 1.394(4)
C00F C00P 1.524(4)
C00G H00G 0.9500
C00H C01C 1.382(4)
C00H C00Z 1.386(4)
C00H C00K 1.522(4)
C00I C01B 1.383(4)
C00I C019 1.392(4)
C00I C013 1.530(4)
C00J C00X 1.385(4)
C00J C018 1.396(4)
C00J C00Y 1.524(4)
C00K C00O 1.542(4)
C00K H00K 1.0000
C00L C00T 1.386(4)
C00L C013 1.535(4)
C00M C00R 1.386(4)
C00M H00M 0.9500
C00N C00W 1.389(4)
C00N H00N 0.9500
C00O C014 1.386(4)
C00O C00S 1.395(4)
C00P C00R 1.530(4)
C00P C01D 1.535(4)
C00P H00P 1.0000
C00Q C010 1.380(4)
C00Q H00Q 0.9500
C00S C01F 1.391(4)
C00S H00S 0.9500
C00T H00T 0.9500
C00U C01G 1.381(4)
C00U H00U 0.9500
C00V C01K 1.384(4)
C00V C01R 1.389(4)
C00V C013 1.526(4)
C00W C011 1.377(4)
C00W H00W 0.9500
C00X C01N 1.383(4)
C00X H00X 0.9500
C00Y H00Y 1.0000
C00Z C01E 1.386(4)
C00Z H00Z 0.9500
C010 C011 1.380(4)
C010 H010 0.9500
C011 H011 0.9500
C012 C01J 1.384(4)
C012 H012 0.9500
C013 H013 1.0000
C014 C017 1.384(4)
C014 H014 0.9500
C015 H01A 0.9800
C015 H01B 0.9800
C015 H01C 0.9800
C016 C01F 1.369(4)
C016 C017 1.390(4)
C016 H016 0.9500
C017 H017 0.9500
C018 C01P 1.377(4)
C018 H018 0.9500
C019 C01T 1.385(4)
C019 H019 0.9500
C01A H01D 0.9800
C01A H01E 0.9800
C01A H01F 0.9800
C01B C01Q 1.388(4)
C01B H01G 0.9500
C01C C01V 1.384(4)
C01C H01H 0.9500
C01D C01W 1.376(4)
C01D C01H 1.382(4)
C01E C01M 1.374(4)
C01E H01I 0.9500
C01F H01J 0.9500
C01G C01O 1.377(4)
C01G H01K 0.9500
C01H C01Y 1.385(4)
C01H H01L 0.9500
C01I C01X 1.358(4)
C01I C01S 1.374(4)
C01I H01M 0.9500
C01J C01O 1.378(4)
C01J H01N 0.9500
C01K C01S 1.378(4)
C01K H01O 0.9500
C01L C01T 1.380(4)
C01L C01Q 1.381(4)
C01L H01P 0.9500
C01M C01V 1.389(4)
C01M H01Q 0.9500
C01N C01U 1.379(4)
C01N H01R 0.9500
C01O H01S 0.9500
C01P C01U 1.374(4)
C01P H01T 0.9500
C01Q H01U 0.9500
C01R C01X 1.389(4)
C01R H01V 0.9500
C01S H01W 0.9500
C01T H01X 0.9500
C01U H01Y 0.9500
C01V H01Z 0.9500
C01W C020 1.403(4)
C01W H01 0.9500
C01X H0AA 0.9500
C01Y C01Z 1.362(5)
C01Y H1AA 0.9500
C01Z C020 1.373(5)
C01Z H2AA 0.9500
C020 H020 0.9500
B021 H02A 1.12(3)
B021 H02B 1.10(3)
B021 H02C 1.06(3)
B022 H02D 1.11(3)
B022 H02E 1.13(3)
B022 H02F 1.06(3)

loop_
_geom_torsion_atom_site_label_1
_geom_torsion_atom_site_label_2
_geom_torsion_atom_site_label_3
_geom_torsion_atom_site_label_4
_geom_torsion
C00A N002 C004 C009 0.6(3)
C005 N002 C004 C009 -170.3(2)
C00A N002 C005 C007 -94.8(3)
C004 N002 C005 C007 74.7(3)
C00A N002 C005 C008 86.8(3)
C004 N002 C005 C008 -103.8(3)
C008 C005 C007 C00D -5.6(4)
N002 C005 C007 C00D 175.9(2)
C008 C005 C007 C00K 166.8(2)
N002 C005 C007 C00K -11.6(4)
C007 C005 C008 C00G 5.4(4)
N002 C005 C008 C00G -176.2(2)
C007 C005 C008 C00Y -167.2(2)
N002 C005 C008 C00Y 11.2(4)
N002 C004 C009 N003 -0.6(3)
C00A N003 C009 C004 0.4(3)
C00C N003 C009 C004 177.9(2)
C009 N003 C00A N002 -0.1(3)
C00C N003 C00A N002 -177.6(2)
C009 N003 C00A P001 -176.00(19)
C00C N003 C00A P001 6.5(4)
C004 N002 C00A N003 -0.3(3)
C005 N002 C00A N003 170.4(2)
C004 N002 C00A P001 175.73(18)
C005 N002 C00A P001 -13.6(4)
B022 P001 C00A N003 -67.2(3)
B021 P001 C00A N003 70.5(3)
B022 P001 C00A N002 117.7(2)
B021 P001 C00A N002 -104.6(3)
C00A N003 C00C C00R -94.9(3)
C009 N003 C00C C00R 88.0(3)
C00A N003 C00C C00L 89.7(3)
C009 N003 C00C C00L -87.4(3)
C00G C006 C00D C007 2.2(4)
C015 C006 C00D C007 179.8(3)
C005 C007 C00D C006 1.7(4)
C00K C007 C00D C006 -171.0(2)
C005 C008 C00G C006 -1.2(4)
C00Y C008 C00G C006 171.4(2)
C00D C006 C00G C008 -2.5(4)
C015 C006 C00G C008 179.9(3)
C01C C00H C00K C007 -90.3(3)
C00Z C00H C00K C007 87.1(3)
C01C C00H C00K C00O 144.4(3)
C00Z C00H C00K C00O -38.2(4)
C00D C007 C00K C00H -46.6(3)
C005 C007 C00K C00H 141.1(3)
C00D C007 C00K C00O 80.3(3)
C005 C007 C00K C00O -91.9(3)
C00R C00C C00L C00T 5.8(4)
N003 C00C C00L C00T -178.9(2)
C00R C00C C00L C013 -168.7(2)
N003 C00C C00L C013 6.6(4)
C00T C00E C00M C00R 1.0(4)
C01A C00E C00M C00R 176.8(3)
C00Q C00B C00N C00W 0.0(4)
C00Y C00B C00N C00W 175.8(2)
C00H C00K C00O C014 132.0(3)
C007 C00K C00O C014 6.0(4)
C00H C00K C00O C00S -49.8(3)
C007 C00K C00O C00S -175.8(2)
C012 C00F C00P C00R 145.4(2)
C00U C00F C00P C00R -34.2(3)
C012 C00F C00P C01D -87.2(3)
C00U C00F C00P C01D 93.3(3)
C00N C00B C00Q C010 -0.3(4)
C00Y C00B C00Q C010 -176.2(2)
C00E C00M C00R C00C 3.2(4)
C00E C00M C00R C00P -167.6(3)
C00L C00C C00R C00M -6.6(4)
N003 C00C C00R C00M 178.1(2)
C00L C00C C00R C00P 164.2(3)
N003 C00C C00R C00P -11.1(4)
C00F C00P C00R C00M 104.3(3)
C01D C00P C00R C00M -21.1(4)
C00F C00P C00R C00C -66.1(3)
C01D C00P C00R C00C 168.5(3)
C014 C00O C00S C01F 0.7(4)
C00K C00O C00S C01F -177.6(2)
C00C C00L C00T C00E -1.4(4)
C013 C00L C00T C00E 173.1(2)
C00M C00E C00T C00L -1.9(4)
C01A C00E C00T C00L -177.7(3)
C012 C00F C00U C01G -2.0(4)
C00P C00F C00U C01G 177.6(2)
C00B C00N C00W C011 0.4(4)
C018 C00J C00X C01N 1.7(4)
C00Y C00J C00X C01N -179.8(3)
C00X C00J C00Y C00B -100.4(3)
C018 C00J C00Y C00B 78.1(3)
C00X C00J C00Y C008 24.7(4)
C018 C00J C00Y C008 -156.8(3)
C00N C00B C00Y C00J 23.2(4)
C00Q C00B C00Y C00J -161.0(2)
C00N C00B C00Y C008 -101.3(3)
C00Q C00B C00Y C008 74.5(3)
C00G C008 C00Y C00J -103.6(3)
C005 C008 C00Y C00J 68.7(3)
C00G C008 C00Y C00B 22.3(3)
C005 C008 C00Y C00B -165.4(2)
C01C C00H C00Z C01E 1.4(4)
C00K C00H C00Z C01E -176.0(2)
C00B C00Q C010 C011 0.2(4)
C00N C00W C011 C010 -0.4(4)
C00Q C010 C011 C00W 0.1(4)
C00U C00F C012 C01J 2.2(4)
C00P C00F C012 C01J -177.4(3)
C01K C00V C013 C00I -162.8(3)
C01R C00V C013 C00I 17.9(4)
C01K C00V C013 C00L 71.6(3)
C01R C00V C013 C00L -107.8(3)
C01B C00I C013 C00V -99.0(3)
C019 C00I C013 C00V 77.7(3)
C01B C00I C013 C00L 27.6(4)
C019 C00I C013 C00L -155.7(3)
C00T C00L C013 C00V 21.4(4)
C00C C00L C013 C00V -164.3(2)
C00T C00L C013 C00I -104.4(3)
C00C C00L C013 C00I 69.9(3)
C00S C00O C014 C017 0.1(4)
C00K C00O C014 C017 178.3(3)
C00O C014 C017 C016 -0.5(4)
C01F C016 C017 C014 0.2(4)
C00X C00J C018 C01P -1.3(4)
C00Y C00J C018 C01P -179.8(3)
C01B C00I C019 C01T -1.2(4)
C013 C00I C019 C01T -177.9(3)
C019 C00I C01B C01Q 1.4(4)
C013 C00I C01B C01Q 178.1(3)
C00Z C00H C01C C01V -0.8(4)
C00K C00H C01C C01V 176.8(3)
C00F C00P C01D C01W 148.6(3)
C00R C00P C01D C01W -87.2(3)
C00F C00P C01D C01H -31.1(4)
C00R C00P C01D C01H 93.0(3)
C00H C00Z C01E C01M -0.3(4)
C017 C016 C01F C00S 0.5(4)
C00O C00S C01F C016 -1.0(4)
C00F C00U C01G C01O 0.7(4)
C01W C01D C01H C01Y -0.3(4)
C00P C01D C01H C01Y 179.4(3)
C00F C012 C01J C01O -1.2(4)
C01R C00V C01K C01S 0.3(4)
C013 C00V C01K C01S -179.1(3)
C00Z C01E C01M C01V -1.3(5)
C00J C00X C01N C01U -0.7(5)
C00U C01G C01O C01J 0.4(4)
C012 C01J C01O C01G -0.2(4)
C00J C018 C01P C01U -0.2(5)
C01T C01L C01Q C01B -0.6(5)
C00I C01B C01Q C01L -0.6(5)
C01K C00V C01R C01X 0.6(5)
C013 C00V C01R C01X 179.9(3)
C01X C01I C01S C01K 0.8(5)
C00V C01K C01S C01I -1.0(5)
C01Q C01L C01T C019 0.8(5)
C00I C019 C01T C01L 0.1(5)
C018 C01P C01U C01N 1.3(5)
C00X C01N C01U C01P -0.8(5)
C00H C01C C01V C01M -0.9(5)
C01E C01M C01V C01C 1.9(5)
C01H C01D C01W C020 -0.1(5)
C00P C01D C01W C020 -179.8(3)
C01S C01I C01X C01R 0.1(5)
C00V C01R C01X C01I -0.8(5)
C01D C01H C01Y C01Z 0.5(5)
C01H C01Y C01Z C020 -0.3(5)
C01Y C01Z C020 C01W -0.1(5)
C01D C01W C020 C01Z 0.3(5)
